data_2221077
loop_
_publ_author_name
'Tahir, M. Nawaz'
'Arshad, Muhammad Nadeem'
'Khan, Islam Ullah'
'Shafiq, Muhammad'

_publ_section_title
;
 4-Chloro-1-iodo-2-nitrobenzene
;
_journal_coeditor_code HB2905
_journal_issue 3
_journal_name_full 'Acta Crystallographica Section E'
_journal_page_first o535
_journal_paper_doi 10.1107/S1600536809004930
_journal_volume 65
_journal_year 2009
_chemical_formula_iupac 'C6 H3 Cl I N O2'
_chemical_formula_moiety 'C6 H3 Cl I N O2'
_chemical_formula_sum 'C6 H3 Cl I N O2'
_chemical_formula_weight 283.44
_chemical_name_systematic
;
4-Chloro-1-iodo-2-nitrobenzene
;
_space_group_IT_number 14
_symmetry_cell_setting monoclinic
_symmetry_space_group_name_Hall '-P 2ybc'
_symmetry_space_group_name_H-M 'P 1 21/c 1'
_atom_sites_solution_hydrogens geom
_atom_sites_solution_primary direct
_atom_sites_solution_secondary difmap
_audit_creation_method SHELXL-97
_cell_angle_alpha 90
_cell_angle_beta 93.361(2)
_cell_angle_gamma 90
_cell_formula_units_Z 4
_cell_length_a 4.1583(2)
_cell_length_b 14.5213(7)
_cell_length_c 13.7990(6)
_cell_measurement_reflns_used 2157
_cell_measurement_temperature 296(2)
_cell_measurement_theta_max 28.70
_cell_measurement_theta_min 2.81
_cell_volume 831.80(7)
_computing_cell_refinement 'SAINT (Bruker, 2007)'
_computing_data_collection 'APEX2 (Bruker, 2007)'
_computing_data_reduction 'SAINT (Bruker, 2007)'
_computing_molecular_graphics 'ORTEP-3 for Windows (Farrugia, 1997) and PLATON (Spek, 2009)'
_computing_publication_material 'WinGX (Farrugia, 1999) and PLATON (Spek, 2009)'
_computing_structure_refinement 'SHELXL97 (Sheldrick, 2008)'
_computing_structure_solution 'SHELXS97 (Sheldrick, 2008)'
_diffrn_ambient_temperature 296(2)
_diffrn_detector_area_resol_mean 7.40
_diffrn_measured_fraction_theta_full 0.999
_diffrn_measured_fraction_theta_max 0.999
_diffrn_measurement_device_type 'Bruker Kappa APEXII CCD'
_diffrn_measurement_method \w
_diffrn_radiation_monochromator graphite
_diffrn_radiation_source 'fine-focus sealed tube'
_diffrn_radiation_type MoK\a
_diffrn_radiation_wavelength 0.71073
_diffrn_reflns_av_R_equivalents 0.0246
_diffrn_reflns_av_sigmaI/netI 0.0207
_diffrn_reflns_limit_h_max 3
_diffrn_reflns_limit_h_min -5
_diffrn_reflns_limit_k_max 19
_diffrn_reflns_limit_k_min -18
_diffrn_reflns_limit_l_max 18
_diffrn_reflns_limit_l_min -18
_diffrn_reflns_number 9922
_diffrn_reflns_theta_full 28.70
_diffrn_reflns_theta_max 28.70
_diffrn_reflns_theta_min 2.81
_diffrn_standards_number 0
_exptl_absorpt_coefficient_mu 4.118
_exptl_absorpt_correction_T_max 0.664
_exptl_absorpt_correction_T_min 0.554
_exptl_absorpt_correction_type multi-scan
_exptl_absorpt_process_details '(SADABS; Bruker, 2005)'
_exptl_crystal_colour yellow
_exptl_crystal_density_diffrn 2.263
_exptl_crystal_density_method 'not measured'
_exptl_crystal_description needle
_exptl_crystal_F_000 528
_exptl_crystal_size_max 0.26
_exptl_crystal_size_mid 0.12
_exptl_crystal_size_min 0.10
_refine_diff_density_max 0.659
_refine_diff_density_min -0.596
_refine_ls_extinction_method none
_refine_ls_goodness_of_fit_ref 1.015
_refine_ls_hydrogen_treatment refxyz
_refine_ls_matrix_type full
_refine_ls_number_parameters 128
_refine_ls_number_reflns 2157
_refine_ls_number_restraints 0
_refine_ls_restrained_S_all 1.015
_refine_ls_R_factor_all 0.0352
_refine_ls_R_factor_gt 0.0228
_refine_ls_shift/su_max 0.002
_refine_ls_shift/su_mean 0.000
_refine_ls_structure_factor_coef Fsqd
_refine_ls_weighting_details 'calc w=1/[\s^2^(Fo^2^)+(0.0177P)^2^+0.626P] where P=(Fo^2^+2Fc^2^)/3'
_refine_ls_weighting_scheme calc
_refine_ls_wR_factor_gt 0.0466
_refine_ls_wR_factor_ref 0.0513
_reflns_number_gt 1684
_reflns_number_total 2157
_reflns_threshold_expression I>2\s(I)
_cod_data_source_file hb2905.cif
_cod_data_source_block I
_cod_original_cell_volume 831.81(7)
_cod_original_sg_symbol_H-M 'P 21/c'
_cod_database_code 2221077
_cod_database_fobs_code 2221077

loop_
_symmetry_equiv_pos_site_id
_symmetry_equiv_pos_as_xyz
1 x,y,z
2 -x,1/2+y,1/2-z
3 -x,-y,-z
4 x,1/2-y,1/2+z

loop_
_atom_site_aniso_label
_atom_site_aniso_U_11
_atom_site_aniso_U_22
_atom_site_aniso_U_33
_atom_site_aniso_U_12
_atom_site_aniso_U_13
_atom_site_aniso_U_23
I1 0.05310(10) 0.06480(10) 0.03920(10) 0.00060(10) 0.01240(10) 0.00530(10)
Cl1 0.0847(6) 0.0649(5) 0.0724(6) -0.0142(5) 0.0073(5) 0.0265(4)
O1A 0.098(4) 0.038(3) 0.074(3) 0.000(2) 0.024(3) 0.007(2)
O2A 0.109(5) 0.074(3) 0.050(3) -0.023(3) 0.013(3) -0.024(2)
N1 0.0660(16) 0.0438(15) 0.0478(15) -0.0018(12) 0.0137(13) -0.0032(12)
C1 0.0427(13) 0.0359(14) 0.0398(14) 0.0018(11) 0.0015(11) -0.0004(11)
C2 0.0406(13) 0.0450(15) 0.0325(13) 0.0061(11) 0.0010(10) 0.0014(11)
C3 0.0650(18) 0.0492(18) 0.0432(16) 0.0097(14) 0.0029(14) -0.0066(14)
C4 0.070(2) 0.0375(16) 0.058(2) 0.0011(14) -0.0022(16) -0.0001(15)
C5 0.0504(15) 0.0462(17) 0.0490(17) -0.0004(12) -0.0010(13) 0.0131(14)
C6 0.0508(15) 0.0496(17) 0.0382(15) 0.0019(12) 0.0072(12) 0.0004(13)
O1B 0.096(4) 0.057(3) 0.066(3) -0.027(3) 0.027(3) -0.012(2)
O2B 0.100(5) 0.055(3) 0.095(5) 0.019(3) 0.037(4) -0.017(3)

loop_
_atom_site_type_symbol
_atom_site_label
_atom_site_fract_x
_atom_site_fract_y
_atom_site_fract_z
_atom_site_U_iso_or_equiv
_atom_site_thermal_displace_type
_atom_site_calc_flag
_atom_site_refinement_flags
_atom_site_occupancy
I I1 -0.08606(5) 0.030220(10) 0.365640(10) 0.05200(10) Uani . . 1.000
Cl Cl1 0.5423(2) 0.29672(6) 0.03919(7) 0.0739(3) Uani . . 1.000
O O1A 0.1842(14) -0.0814(3) 0.2012(4) 0.0693(19) Uani . . 0.506(6)
O O2A 0.1343(15) -0.0393(3) 0.0522(4) 0.077(2) Uani . . 0.506(6)
N N1 0.1689(7) -0.02093(18) 0.14257(19) 0.0521(9) Uani . . 1.000
C C1 0.2016(6) 0.07685(18) 0.16917(19) 0.0395(8) Uani . . 1.000
C C2 0.1064(6) 0.10984(18) 0.25738(18) 0.0394(8) Uani . . 1.000
C C3 0.1504(8) 0.2032(2) 0.2764(2) 0.0525(10) Uani . . 1.000
C C4 0.2833(8) 0.2599(2) 0.2098(3) 0.0554(11) Uani . . 1.000
C C5 0.3754(7) 0.2250(2) 0.1233(2) 0.0487(9) Uani . . 1.000
C C6 0.3366(7) 0.1329(2) 0.1020(2) 0.0460(9) Uani . . 1.000
O O1B -0.0923(15) -0.0561(3) 0.1528(4) 0.0721(19) Uani . . 0.494(6)
O O2B 0.4074(16) -0.0577(3) 0.1171(4) 0.082(3) Uani . . 0.494(6)
H H6 0.392(7) 0.109(2) 0.045(2) 0.0552 Uiso . . 1.000
H H3 0.086(8) 0.228(2) 0.336(2) 0.0630 Uiso . . 1.000
H H4 0.325(8) 0.321(2) 0.223(2) 0.0666 Uiso . . 1.000

loop_
_atom_type_symbol
_atom_type_description
_atom_type_scat_dispersion_real
_atom_type_scat_dispersion_imag
_atom_type_scat_source
C C 0.0033 0.0016 'International Tables Vol C Tables 4.2.6.8 and 6.1.1.4'
H H 0.0000 0.0000 'International Tables Vol C Tables 4.2.6.8 and 6.1.1.4'
N N 0.0061 0.0033 'International Tables Vol C Tables 4.2.6.8 and 6.1.1.4'
O O 0.0106 0.0060 'International Tables Vol C Tables 4.2.6.8 and 6.1.1.4'
Cl Cl 0.1484 0.1585 'International Tables Vol C Tables 4.2.6.8 and 6.1.1.4'
I I -0.4742 1.8119 'International Tables Vol C Tables 4.2.6.8 and 6.1.1.4'

loop_
_geom_angle_atom_site_label_1
_geom_angle_atom_site_label_2
_geom_angle_atom_site_label_3
_geom_angle_site_symmetry_1
_geom_angle_site_symmetry_2
_geom_angle_site_symmetry_3
_geom_angle
_geom_angle_publ_flag
O1A N1 O2A . . . 120.5(4) no
O1A N1 C1 . . . 122.7(3) no
O2A N1 C1 . . . 116.7(3) no
O1B N1 C1 . . . 116.5(3) no
O2B N1 C1 . . . 116.0(3) no
O1B N1 O2B . . . 127.4(4) no
N1 C1 C2 . . . 121.7(2) no
N1 C1 C6 . . . 116.0(2) no
C2 C1 C6 . . . 122.3(2) no
I1 C2 C1 . . . 125.33(19) n
I1 C2 C3 . . . 117.19(19) n
C1 C2 C3 . . . 117.5(2) no
C2 C3 C4 . . . 120.8(3) no
C3 C4 C5 . . . 120.3(3) no
Cl1 C5 C4 . . . 120.2(2) n
Cl1 C5 C6 . . . 119.1(2) n
C4 C5 C6 . . . 120.6(3) no
C1 C6 C5 . . . 118.5(3) no
C2 C3 H3 . . . 119.5(18) no
C4 C3 H3 . . . 119.8(18) no
C3 C4 H4 . . . 121.6(18) no
C5 C4 H4 . . . 118.0(18) no
C1 C6 H6 . . . 119.6(19) no
C5 C6 H6 . . . 121.8(19) no

loop_
_geom_bond_atom_site_label_1
_geom_bond_atom_site_label_2
_geom_bond_site_symmetry_1
_geom_bond_site_symmetry_2
_geom_bond_distance
_geom_bond_publ_flag
I1 C2 . . 2.086(3) n
Cl1 C5 . . 1.734(3) n
O1A N1 . . 1.193(6) no
O1B N1 . . 1.216(7) no
O2A N1 . . 1.275(6) no
O2B N1 . . 1.197(7) no
N1 C1 . . 1.471(4) no
C1 C6 . . 1.378(4) no
C1 C2 . . 1.387(4) no
C2 C3 . . 1.391(4) no
C3 C4 . . 1.374(5) no
C4 C5 . . 1.372(5) no
C5 C6 . . 1.377(4) no
C3 H3 . . 0.95(3) no
C4 H4 . . 0.92(3) no
C6 H6 . . 0.90(3) no

loop_
_geom_contact_atom_site_label_1
_geom_contact_atom_site_label_2
_geom_contact_distance
_geom_contact_site_symmetry_1
_geom_contact_site_symmetry_2
_geom_contact_publ_flag
O2B O1B 2.110(9) . 1_655 no

loop_
_geom_torsion_atom_site_label_1
_geom_torsion_atom_site_label_2
_geom_torsion_atom_site_label_3
_geom_torsion_atom_site_label_4
_geom_torsion_site_symmetry_1
_geom_torsion_site_symmetry_2
_geom_torsion_site_symmetry_3
_geom_torsion_site_symmetry_4
_geom_torsion
_geom_torsion_publ_flag
O1A N1 C1 C2 . . . . -30.2(5) no
O1A N1 C1 C6 . . . . 148.8(4) no
O2A N1 C1 C2 . . . . 152.2(4) no
O2A N1 C1 C6 . . . . -28.8(5) no
N1 C1 C2 I1 . . . . 1.0(4) no
N1 C1 C2 C3 . . . . 179.3(3) no
C6 C1 C2 I1 . . . . -177.9(2) no
C6 C1 C2 C3 . . . . 0.3(4) no
N1 C1 C6 C5 . . . . -179.5(3) no
C2 C1 C6 C5 . . . . -0.5(4) no
I1 C2 C3 C4 . . . . 178.4(2) no
C1 C2 C3 C4 . . . . 0.0(4) no
C2 C3 C4 C5 . . . . -0.1(5) no
C3 C4 C5 Cl1 . . . . 179.9(3) no
C3 C4 C5 C6 . . . . -0.1(5) no
Cl1 C5 C6 C1 . . . . -179.5(2) no
C4 C5 C6 C1 . . . . 0.4(4) no
